data_2210953
loop_
_publ_author_name
'Li, Bao'
'Ye, Ling'
'Yang, Guang-Di'
'Wu, Li-Xin'

_publ_section_title
;
 Trisodium diaquabis(malonato-\k^2^<i>O</i>,<i>O</i>')nickelate(II)
 chloride hexahydrate
;
_journal_coeditor_code CV2138
_journal_issue 11
_journal_name_full 'Acta Crystallographica Section E'
_journal_page_first m3155
_journal_page_last m3157
_journal_paper_doi 10.1107/S1600536806044473
_journal_volume 62
_journal_year 2006
_chemical_formula_iupac 'Na3 [Ni (C3 H2 O4)2] Cl, 6H2 O'
_chemical_formula_moiety '3(Na +), C6 H8 Ni O10 2-, Cl -, 6H2 O1'
_chemical_formula_sum 'C6 H20 Cl Na3 Ni O16'
_chemical_formula_weight 511.35
_chemical_name_systematic
;
Trisodium diaquabis(malonato-\k^2^O,O')nickel(II) chloride hexahydrate
;
_space_group_IT_number 2
_symmetry_cell_setting triclinic
_symmetry_space_group_name_Hall '-P 1'
_symmetry_space_group_name_H-M 'P -1'
_atom_sites_solution_hydrogens geom
_atom_sites_solution_primary direct
_atom_sites_solution_secondary difmap
_cell_angle_alpha 93.51(3)
_cell_angle_beta 92.75(3)
_cell_angle_gamma 110.19(2)
_cell_formula_units_Z 2
_cell_length_a 7.053(3)
_cell_length_b 9.615(5)
_cell_length_c 14.624(10)
_cell_measurement_reflns_used 8146
_cell_measurement_temperature 295(2)
_cell_measurement_theta_max 54.97
_cell_measurement_theta_min 6.17
_cell_volume 926.5(9)
_computing_cell_refinement RAPID-AUTO
_computing_data_collection 'RAPID-AUTO (Rigaku, 1998)'
_computing_data_reduction 'CrystalStructure (Rigaku/MSC, 2002)'
_computing_molecular_graphics 'PLATON (Spek, 2003)'
_computing_publication_material SHELXL97
_computing_structure_refinement 'SHELXL97 (Sheldrick, 1997)'
_computing_structure_solution 'SHELXS97 (Sheldrick, 1997)'
_diffrn_ambient_temperature 295(2)
_diffrn_measured_fraction_theta_full 0.979
_diffrn_measured_fraction_theta_max 0.979
_diffrn_measurement_device_type 'Rigaku R-AXIS RAPID'
_diffrn_measurement_method \w
_diffrn_radiation_monochromator graphite
_diffrn_radiation_source 'fine-focus sealed tube'
_diffrn_radiation_type MoK\a
_diffrn_radiation_wavelength 0.71073
_diffrn_reflns_av_R_equivalents 0.0215
_diffrn_reflns_av_sigmaI/netI 0.0286
_diffrn_reflns_limit_h_max 9
_diffrn_reflns_limit_h_min -9
_diffrn_reflns_limit_k_max 12
_diffrn_reflns_limit_k_min -12
_diffrn_reflns_limit_l_max 18
_diffrn_reflns_limit_l_min -18
_diffrn_reflns_number 8824
_diffrn_reflns_theta_full 27.48
_diffrn_reflns_theta_max 27.48
_diffrn_reflns_theta_min 3.09
_diffrn_standards_decay_% 0
_diffrn_standards_interval_count 0
_diffrn_standards_number 0
_exptl_absorpt_coefficient_mu 1.338
_exptl_absorpt_correction_T_max 0.6993
_exptl_absorpt_correction_T_min 0.6409
_exptl_absorpt_correction_type multi-scan
_exptl_absorpt_process_details '(ABSCOR; Higashi, 1995)'
_exptl_crystal_colour green
_exptl_crystal_density_diffrn 1.833
_exptl_crystal_density_method 'not measured'
_exptl_crystal_description block
_exptl_crystal_F_000 524
_exptl_crystal_size_max 0.37
_exptl_crystal_size_mid 0.32
_exptl_crystal_size_min 0.29
_refine_diff_density_max 0.434
_refine_diff_density_min -0.302
_refine_ls_extinction_coef 0.066(2)
_refine_ls_extinction_expression Fc^*^=kFc[1+0.001xFc^2^\l^3^/sin(2\q)]^-1/4^
_refine_ls_extinction_method SHELXL97
_refine_ls_goodness_of_fit_ref 1.330
_refine_ls_hydrogen_treatment constr
_refine_ls_matrix_type full
_refine_ls_number_parameters 254
_refine_ls_number_reflns 4156
_refine_ls_number_restraints 24
_refine_ls_restrained_S_all 1.327
_refine_ls_R_factor_all 0.0315
_refine_ls_R_factor_gt 0.0275
_refine_ls_shift/su_max 0.001
_refine_ls_shift/su_mean 0.000
_refine_ls_structure_factor_coef Fsqd
_refine_ls_weighting_details 'calc w=1/[\s^2^(Fo^2^)+(0.0119P)^2^+0.8306P] where P=(Fo^2^+2Fc^2^)/3'
_refine_ls_weighting_scheme calc
_refine_ls_wR_factor_gt 0.0739
_refine_ls_wR_factor_ref 0.0747
_reflns_number_gt 3809
_reflns_number_total 4156
_reflns_threshold_expression I>2\s(I)
_cod_data_source_file cv2138.cif
_cod_data_source_block I
_cod_database_code 2210953
_cod_database_fobs_code 2210953

loop_
_symmetry_equiv_pos_as_xyz
'x, y, z'
'-x, -y, -z'

loop_
_atom_site_type_symbol
_atom_site_label
_atom_site_fract_x
_atom_site_fract_y
_atom_site_fract_z
_atom_site_U_iso_or_equiv
_atom_site_adp_type
_atom_site_calc_flag
_atom_site_refinement_flags
_atom_site_occupancy
C C1 -0.1299(3) -0.0182(2) 0.09312(14) 0.0178(4) Uani d . 1
C C2 -0.0809(3) 0.1416(2) 0.13133(16) 0.0239(5) Uani d . 1
H H2 0.0636 0.1829 0.1480 0.029 Uiso calc R 1
H H1 -0.1486 0.1396 0.1877 0.029 Uiso calc R 1
C C3 -0.1343(3) 0.2488(2) 0.07206(14) 0.0171(4) Uani d . 1
C C4 0.1446(3) 0.8353(2) 0.37295(14) 0.0191(4) Uani d . 1
C C5 0.1417(4) 0.9871(3) 0.34957(16) 0.0254(5) Uani d . 1
H H4 0.2386 1.0228 0.3039 0.030 Uiso calc R 1
H H3 0.0087 0.9726 0.3208 0.030 Uiso calc R 1
C C6 0.1875(3) 1.1095(2) 0.42688(15) 0.0190(4) Uani d . 1
Cl Cl1 -0.40135(10) 0.31714(7) 0.26328(4) 0.03348(15) Uani d . 1
Na Na1 0.25998(13) 0.52820(10) 0.01397(6) 0.0247(2) Uani d . 1
Na Na2 0.01124(15) 0.53553(11) 0.22191(6) 0.0292(2) Uani d . 1
Na Na3 0.43181(15) 0.63680(10) 0.43278(7) 0.0293(2) Uani d . 1
Ni Ni1 -0.5000 0.0000 0.0000 0.01633(11) Uani d S 1
Ni Ni2 0.5000 1.0000 0.5000 0.01679(11) Uani d S 1
O O1 -0.0028(2) -0.07761(18) 0.11152(13) 0.0310(4) Uani d . 1
O O2 -0.2974(2) -0.08777(17) 0.04910(11) 0.0219(3) Uani d . 1
O O3 -0.2895(2) 0.20289(16) 0.01606(11) 0.0220(3) Uani d . 1
O O4 -0.0247(2) 0.38199(16) 0.08347(11) 0.0234(3) Uani d . 1
O O5 -0.6013(2) 0.01393(19) 0.13266(11) 0.0255(3) Uani d D 1
H H5 -0.7289 -0.0070 0.1273 0.038 Uiso d RD 1
H H6 -0.5507 0.0961 0.1651 0.038 Uiso d RD 1
O O6 0.1934(3) 0.37001(19) -0.12860(12) 0.0316(4) Uani d D 1
H H8 0.3051 0.3738 -0.1489 0.047 Uiso d RD 1
H H7 0.1292 0.2802 -0.1191 0.047 Uiso d RD 1
O O7 0.4204(2) 0.36209(18) 0.05954(12) 0.0278(4) Uani d D 1
H H10 0.4631 0.3474 0.1118 0.042 Uiso d RD 1
H H9 0.3671 0.2787 0.0285 0.042 Uiso d RD 1
O O8 0.3292(3) 0.6798(2) 0.16333(12) 0.0374(4) Uani d D 1
H H11 0.4252 0.7036 0.2049 0.056 Uiso d RD 1
H H12 0.3435 0.7557 0.1341 0.056 Uiso d RD 1
O O9 0.2227(3) 0.4355(2) 0.31759(13) 0.0357(4) Uani d D 1
H H14 0.3167 0.4147 0.2927 0.054 Uiso d RD 1
H H13 0.1667 0.3662 0.3514 0.054 Uiso d RD 1
O O10 0.7062(3) 0.5291(2) 0.45710(14) 0.0454(5) Uani d D 1
H H16 0.8094 0.6070 0.4683 0.068 Uiso d RD 1
H H15 0.7165 0.4874 0.4059 0.068 Uiso d RD 1
O O11 0.6262(3) 0.7585(2) 0.30692(12) 0.0331(4) Uani d D 1
H H18 0.6460 0.8478 0.3263 0.050 Uiso d RD 1
H H17 0.7392 0.7458 0.3127 0.050 Uiso d RD 1
O O12 0.2919(2) 0.82908(17) 0.42269(11) 0.0230(3) Uani d . 1
O O13 0.0040(2) 0.72321(18) 0.33774(12) 0.0277(4) Uani d . 1
O O14 0.0748(2) 1.18546(19) 0.43087(13) 0.0312(4) Uani d . 1
O O15 0.3426(2) 1.13638(17) 0.48094(11) 0.0234(3) Uani d . 1
O O16 0.6704(2) 1.06760(19) 0.38339(11) 0.0252(3) Uani d D 1
H H19 0.6400 1.1330 0.3555 0.038 Uiso d RD 1
H H20 0.7960 1.1051 0.4003 0.038 Uiso d RD 1

loop_
_atom_site_aniso_label
_atom_site_aniso_U_11
_atom_site_aniso_U_22
_atom_site_aniso_U_33
_atom_site_aniso_U_12
_atom_site_aniso_U_13
_atom_site_aniso_U_23
C1 0.0154(9) 0.0162(10) 0.0214(10) 0.0046(8) 0.0013(7) 0.0044(8)
C2 0.0246(11) 0.0165(11) 0.0280(11) 0.0060(9) -0.0097(9) -0.0015(8)
C3 0.0150(9) 0.0146(10) 0.0222(10) 0.0057(8) 0.0033(7) 0.0002(8)
C4 0.0169(9) 0.0215(11) 0.0187(10) 0.0072(8) 0.0006(7) -0.0027(8)
C5 0.0271(11) 0.0221(12) 0.0248(11) 0.0075(10) -0.0084(9) -0.0002(9)
C6 0.0154(9) 0.0166(10) 0.0241(10) 0.0039(8) 0.0000(8) 0.0052(8)
Cl1 0.0413(3) 0.0313(3) 0.0273(3) 0.0122(3) 0.0018(2) 0.0020(2)
Na1 0.0216(4) 0.0247(5) 0.0282(5) 0.0082(4) 0.0014(3) 0.0047(4)
Na2 0.0369(5) 0.0248(5) 0.0247(5) 0.0107(4) -0.0027(4) -0.0023(4)
Na3 0.0331(5) 0.0210(5) 0.0328(5) 0.0088(4) -0.0016(4) 0.0015(4)
Ni1 0.01339(18) 0.01281(19) 0.0217(2) 0.00382(14) -0.00293(13) 0.00105(14)
Ni2 0.01376(18) 0.0153(2) 0.0209(2) 0.00555(15) -0.00365(13) -0.00086(14)
O1 0.0184(8) 0.0201(9) 0.0551(11) 0.0086(7) -0.0065(7) 0.0044(7)
O2 0.0183(7) 0.0148(7) 0.0314(8) 0.0056(6) -0.0055(6) -0.0002(6)
O3 0.0192(7) 0.0145(7) 0.0300(8) 0.0037(6) -0.0057(6) 0.0032(6)
O4 0.0215(7) 0.0123(7) 0.0319(9) 0.0007(6) 0.0012(6) -0.0014(6)
O5 0.0190(7) 0.0297(9) 0.0259(8) 0.0069(7) 0.0006(6) -0.0014(7)
O6 0.0380(10) 0.0236(9) 0.0335(9) 0.0120(8) -0.0014(7) 0.0012(7)
O7 0.0297(9) 0.0221(8) 0.0331(9) 0.0113(7) -0.0015(7) 0.0028(7)
O8 0.0461(11) 0.0260(10) 0.0315(10) 0.0025(8) -0.0076(8) 0.0060(7)
O9 0.0396(10) 0.0317(10) 0.0364(10) 0.0129(8) 0.0017(8) 0.0047(8)
O10 0.0496(12) 0.0456(12) 0.0413(11) 0.0139(10) 0.0135(9) 0.0134(9)
O11 0.0265(9) 0.0360(10) 0.0345(9) 0.0100(8) -0.0045(7) -0.0045(8)
O12 0.0193(7) 0.0182(8) 0.0300(8) 0.0067(6) -0.0067(6) -0.0025(6)
O13 0.0229(8) 0.0240(9) 0.0322(9) 0.0063(7) -0.0077(7) -0.0088(7)
O14 0.0219(8) 0.0253(9) 0.0485(11) 0.0128(7) -0.0060(7) -0.0007(8)
O15 0.0218(8) 0.0201(8) 0.0288(8) 0.0102(7) -0.0080(6) -0.0035(6)
O16 0.0189(7) 0.0282(9) 0.0283(8) 0.0076(7) -0.0001(6) 0.0064(7)

loop_
_atom_type_symbol
_atom_type_description
_atom_type_scat_dispersion_real
_atom_type_scat_dispersion_imag
_atom_type_scat_source
C C 0.0033 0.0016 'International Tables Vol C Tables 4.2.6.8 and 6.1.1.4'
H H 0.0000 0.0000 'International Tables Vol C Tables 4.2.6.8 and 6.1.1.4'
Cl Cl 0.1484 0.1585 'International Tables Vol C Tables 4.2.6.8 and 6.1.1.4'
O O 0.0106 0.0060 'International Tables Vol C Tables 4.2.6.8 and 6.1.1.4'
Ni Ni 0.3393 1.1124 'International Tables Vol C Tables 4.2.6.8 and 6.1.1.4'
Na Na 0.0362 0.0249 'International Tables Vol C Tables 4.2.6.8 and 6.1.1.4'

loop_
_geom_angle_atom_site_label_1
_geom_angle_atom_site_label_2
_geom_angle_atom_site_label_3
_geom_angle_site_symmetry_1
_geom_angle_site_symmetry_3
_geom_angle
_geom_angle_publ_flag
O1 C1 O2 . . 122.6(2) ?
O1 C1 C2 . . 117.01(19) ?
O2 C1 C2 . . 120.28(18) ?
C1 C2 C3 . . 119.03(18) ?
C1 C2 H2 . . 107.6 ?
C3 C2 H2 . . 107.6 ?
C1 C2 H1 . . 107.6 ?
C3 C2 H1 . . 107.6 ?
H2 C2 H1 . . 107.0 ?
O4 C3 O3 . . 122.3(2) ?
O4 C3 C2 . . 117.43(19) ?
O3 C3 C2 . . 120.26(18) ?
O4 C3 Na1 . 2_565 60.18(12) ?
O3 C3 Na1 . 2_565 62.53(11) ?
C2 C3 Na1 . 2_565 170.47(14) ?
O13 C4 O12 . . 123.5(2) ?
O13 C4 C5 . . 117.47(19) ?
O12 C4 C5 . . 118.92(19) ?
C6 C5 C4 . . 118.35(19) ?
C6 C5 H4 . . 107.7 ?
C4 C5 H4 . . 107.7 ?
C6 C5 H3 . . 107.7 ?
C4 C5 H3 . . 107.7 ?
H4 C5 H3 . . 107.1 ?
O14 C6 O15 . . 122.6(2) ?
O14 C6 C5 . . 118.15(19) ?
O15 C6 C5 . . 119.13(19) ?
O4 Na1 O7 . . 87.32(7) ?
O4 Na1 O6 . . 95.88(8) ?
O7 Na1 O6 . . 81.69(7) ?
O4 Na1 O7 . 2_665 168.56(7) ?
O7 Na1 O7 . 2_665 81.93(7) ?
O6 Na1 O7 . 2_665 78.76(7) ?
O4 Na1 O8 . . 82.85(7) ?
O7 Na1 O8 . . 95.89(8) ?
O6 Na1 O8 . . 177.33(7) ?
O7 Na1 O8 2_665 . 102.07(8) ?
O4 Na1 O4 . 2_565 87.78(7) ?
O7 Na1 O4 . 2_565 156.58(7) ?
O6 Na1 O4 . 2_565 76.06(7) ?
O7 Na1 O4 2_665 2_565 100.56(7) ?
O8 Na1 O4 . 2_565 106.19(7) ?
O4 Na1 O3 . 2_565 118.19(7) ?
O7 Na1 O3 . 2_565 148.50(7) ?
O6 Na1 O3 . 2_565 111.32(7) ?
O7 Na1 O3 2_665 2_565 73.25(6) ?
O8 Na1 O3 . 2_565 71.35(7) ?
O4 Na1 O3 2_565 2_565 50.70(5) ?
O4 Na1 C3 . 2_565 105.12(7) ?
O7 Na1 C3 . 2_565 166.79(7) ?
O6 Na1 C3 . 2_565 92.43(8) ?
O7 Na1 C3 2_665 2_565 85.34(7) ?
O8 Na1 C3 . 2_565 90.18(8) ?
O4 Na1 C3 2_565 2_565 25.13(5) ?
O3 Na1 C3 2_565 2_565 25.69(5) ?
O4 Na1 Na1 . 2_565 46.15(5) ?
O7 Na1 Na1 . 2_565 129.14(7) ?
O6 Na1 Na1 . 2_565 83.93(6) ?
O7 Na1 Na1 2_665 2_565 141.61(7) ?
O8 Na1 Na1 . 2_565 96.81(6) ?
O4 Na1 Na1 2_565 2_565 41.62(4) ?
O3 Na1 Na1 2_565 2_565 81.77(5) ?
C3 Na1 Na1 2_565 2_565 61.31(5) ?
O4 Na1 Na1 . 2_665 129.23(7) ?
O7 Na1 Na1 . 2_665 42.03(5) ?
O6 Na1 Na1 . 2_665 76.97(6) ?
O7 Na1 Na1 2_665 2_665 39.90(5) ?
O8 Na1 Na1 . 2_665 101.99(7) ?
O4 Na1 Na1 2_565 2_665 135.93(6) ?
O3 Na1 Na1 2_565 2_665 110.95(6) ?
C3 Na1 Na1 2_565 2_665 125.15(6) ?
Na1 Na1 Na1 2_565 2_665 159.88(6) ?
O4 Na1 Na2 . 2_565 94.25(6) ?
O7 Na1 Na2 . 2_565 119.32(6) ?
O6 Na1 Na2 . 2_565 37.74(5) ?
O7 Na1 Na2 2_665 2_565 87.66(6) ?
O8 Na1 Na2 . 2_565 144.58(6) ?
O4 Na1 Na2 2_565 2_565 38.41(4) ?
O3 Na1 Na2 2_565 2_565 79.33(5) ?
C3 Na1 Na2 2_565 2_565 56.36(5) ?
Na1 Na1 Na2 2_565 2_565 58.92(4) ?
Na1 Na1 Na2 2_665 2_565 106.83(5) ?
O4 Na1 H12 . . 94.9 ?
O7 Na1 H12 . . 111.2 ?
O6 Na1 H12 . . 163.6 ?
O7 Na1 H12 2_665 . 92.7 ?
O8 Na1 H12 . . 19.0 ?
O4 Na1 H12 2_565 . 92.0 ?
O3 Na1 H12 2_565 . 52.4 ?
C3 Na1 H12 2_565 . 72.8 ?
Na1 Na1 H12 2_565 . 94.7 ?
Na1 Na1 H12 2_665 . 105.4 ?
Na2 Na1 H12 2_565 . 129.0 ?
O6 Na2 O4 2_565 . 80.17(7) ?
O6 Na2 O13 2_565 . 85.13(8) ?
O4 Na2 O13 . . 165.19(7) ?
O6 Na2 O8 2_565 . 95.66(8) ?
O4 Na2 O8 . . 83.20(7) ?
O13 Na2 O8 . . 96.56(8) ?
O6 Na2 O9 2_565 . 179.46(7) ?
O4 Na2 O9 . . 99.30(8) ?
O13 Na2 O9 . . 95.41(8) ?
O8 Na2 O9 . . 84.39(8) ?
O6 Na2 Cl1 2_565 . 82.28(7) ?
O4 Na2 Cl1 . . 86.33(6) ?
O13 Na2 Cl1 . . 93.51(6) ?
O8 Na2 Cl1 . . 169.52(6) ?
O9 Na2 Cl1 . . 97.58(7) ?
O6 Na2 Na1 2_565 2_565 38.78(5) ?
O4 Na2 Na1 . 2_565 41.47(5) ?
O13 Na2 Na1 . 2_565 123.90(6) ?
O8 Na2 Na1 . 2_565 91.51(7) ?
O9 Na2 Na1 . 2_565 140.68(6) ?
Cl1 Na2 Na1 . 2_565 80.43(5) ?
O10 Na3 O12 2_666 . 114.05(8) ?
O10 Na3 O15 2_666 2_676 105.68(9) ?
O12 Na3 O15 . 2_676 70.42(7) ?
O10 Na3 O11 2_666 . 163.19(8) ?
O12 Na3 O11 . . 82.67(7) ?
O15 Na3 O11 2_676 . 80.88(8) ?
O10 Na3 O9 2_666 . 85.95(9) ?
O12 Na3 O9 . . 104.78(7) ?
O15 Na3 O9 2_676 . 168.36(7) ?
O11 Na3 O9 . . 88.04(8) ?
O10 Na3 O10 2_666 . 79.59(8) ?
O12 Na3 O10 . . 156.23(8) ?
O15 Na3 O10 2_676 . 87.48(8) ?
O11 Na3 O10 . . 85.34(7) ?
O9 Na3 O10 . . 95.22(8) ?
O10 Na3 Na3 2_666 2_666 41.48(6) ?
O12 Na3 Na3 . 2_666 150.69(7) ?
O15 Na3 Na3 2_676 2_666 98.05(7) ?
O11 Na3 Na3 . 2_666 123.10(7) ?
O9 Na3 Na3 . 2_666 90.97(7) ?
O10 Na3 Na3 . 2_666 38.11(5) ?
O3 Ni1 O3 . 2_455 180.00(8) yes
O3 Ni1 O2 . 2_455 89.63(7) yes
O3 Ni1 O2 2_455 2_455 90.37(7) ?
O3 Ni1 O2 . . 90.37(7) yes
O3 Ni1 O2 2_455 . 89.63(7) ?
O2 Ni1 O2 2_455 . 180.00(7) yes
O3 Ni1 O5 . 2_455 85.98(7) yes
O3 Ni1 O5 2_455 2_455 94.02(7) ?
O2 Ni1 O5 2_455 2_455 90.39(7) ?
O2 Ni1 O5 . 2_455 89.61(7) yes
O3 Ni1 O5 . . 94.02(7) yes
O3 Ni1 O5 2_455 . 85.98(7) ?
O2 Ni1 O5 2_455 . 89.61(7) ?
O2 Ni1 O5 . . 90.39(7) yes
O5 Ni1 O5 2_455 . 180.00(8) yes
O15 Ni2 O15 . 2_676 180.00(9) yes
O15 Ni2 O12 . . 92.73(7) yes
O15 Ni2 O12 2_676 . 87.27(7) ?
O15 Ni2 O12 . 2_676 87.27(7) yes
O15 Ni2 O12 2_676 2_676 92.73(7) ?
O12 Ni2 O12 . 2_676 180.0 yes
O15 Ni2 O16 . . 93.04(7) yes
O15 Ni2 O16 2_676 . 86.96(7) ?
O12 Ni2 O16 . . 91.00(8) yes
O12 Ni2 O16 2_676 . 89.00(8) ?
O15 Ni2 O16 . 2_676 86.96(7) yes
O15 Ni2 O16 2_676 2_676 93.04(7) ?
O12 Ni2 O16 . 2_676 89.00(8) yes
O12 Ni2 O16 2_676 2_676 91.00(8) ?
O16 Ni2 O16 . 2_676 180.0000(10) yes
O15 Ni2 Na3 . 2_676 44.41(5) ?
O15 Ni2 Na3 2_676 2_676 135.59(5) ?
O12 Ni2 Na3 . 2_676 137.13(5) ?
O12 Ni2 Na3 2_676 2_676 42.87(5) ?
O16 Ni2 Na3 . 2_676 90.59(6) ?
O16 Ni2 Na3 2_676 2_676 89.41(6) ?
C1 O2 Ni1 . . 126.69(14) ?
C3 O3 Ni1 . . 127.65(14) ?
C3 O3 Na1 . 2_565 91.78(12) ?
Ni1 O3 Na1 . 2_565 137.89(8) ?
C3 O4 Na1 . . 133.73(14) ?
C3 O4 Na2 . . 124.32(14) ?
Na1 O4 Na2 . . 99.14(7) ?
C3 O4 Na1 . 2_565 94.69(13) ?
Na1 O4 Na1 . 2_565 92.22(7) ?
Na2 O4 Na1 . 2_565 100.12(7) ?
Ni1 O5 H5 . . 108.2 ?
Ni1 O5 H6 . . 117.8 ?
H5 O5 H6 . . 107.3 ?
Na2 O6 Na1 2_565 . 103.48(8) ?
Na2 O6 H8 2_565 . 115.9 ?
Na1 O6 H8 . . 108.8 ?
Na2 O6 H7 2_565 . 110.6 ?
Na1 O6 H7 . . 110.4 ?
H8 O6 H7 . . 107.6 ?
Na1 O7 Na1 . 2_665 98.07(7) ?
Na1 O7 H10 . . 131.6 ?
Na1 O7 H10 2_665 . 101.5 ?
Na1 O7 H9 . . 110.1 ?
Na1 O7 H9 2_665 . 102.1 ?
H10 O7 H9 . . 108.3 ?
Na2 O8 Na1 . . 94.20(8) ?
Na2 O8 H11 . . 111.0 ?
Na1 O8 H11 . . 133.4 ?
Na2 O8 H12 . . 123.0 ?
Na1 O8 H12 . . 88.5 ?
H11 O8 H12 . . 107.4 ?
Na2 O9 Na3 . . 108.16(8) ?
Na2 O9 H14 . . 117.8 ?
Na3 O9 H14 . . 99.0 ?
Na2 O9 H13 . . 119.6 ?
Na3 O9 H13 . . 101.8 ?
H14 O9 H13 . . 107.3 ?
Na3 O10 Na3 2_666 . 100.41(8) ?
Na3 O10 H16 2_666 . 123.6 ?
Na3 O10 H16 . . 101.3 ?
Na3 O10 H15 2_666 . 114.0 ?
Na3 O10 H15 . . 106.8 ?
H16 O10 H15 . . 108.3 ?
Na3 O11 H18 . . 97.7 ?
Na3 O11 H17 . . 106.1 ?
H18 O11 H17 . . 107.3 ?
C4 O12 Ni2 . . 126.47(14) ?
C4 O12 Na3 . . 130.88(14) ?
Ni2 O12 Na3 . . 101.94(7) ?
C4 O13 Na2 . . 129.62(14) ?
C6 O15 Ni2 . . 126.16(14) ?
C6 O15 Na3 . 2_676 132.69(14) ?
Ni2 O15 Na3 . 2_676 100.35(7) ?
Ni2 O16 H19 . . 113 ?
Ni2 O16 H20 . . 109.7 ?
H19 O16 H20 . . 107.3 ?

loop_
_geom_bond_atom_site_label_1
_geom_bond_atom_site_label_2
_geom_bond_site_symmetry_2
_geom_bond_distance
_geom_bond_publ_flag
C1 O1 . 1.245(3) ?
C1 O2 . 1.259(3) ?
C1 C2 . 1.517(3) ?
C2 C3 . 1.518(3) ?
C2 H2 . 0.9700 ?
C2 H1 . 0.9700 ?
C3 O4 . 1.242(3) ?
C3 O3 . 1.265(3) ?
C3 Na1 2_565 2.916(3) ?
C4 O13 . 1.247(3) ?
C4 O12 . 1.260(3) ?
C4 C5 . 1.526(3) ?
C5 C6 . 1.519(3) ?
C5 H4 . 0.9700 ?
C5 H3 . 0.9700 ?
C6 O14 . 1.252(3) ?
C6 O15 . 1.259(3) ?
Na1 O4 . 2.338(2) yes
Na1 O7 . 2.362(2) yes
Na1 O6 . 2.430(2) yes
Na1 O7 2_665 2.466(2) yes
Na1 O8 . 2.480(2) yes
Na1 O4 2_565 2.538(2) yes
Na1 O3 2_565 2.588(2) yes
Na1 C3 2_565 2.916(3) ?
Na1 Na1 2_565 3.517(2) ?
Na1 Na1 2_665 3.647(2) ?
Na1 Na2 2_565 3.773(3) ?
Na1 H12 . 2.5992 ?
Na2 O6 2_565 2.374(2) yes
Na2 O4 . 2.381(2) yes
Na2 O13 . 2.414(2) yes
Na2 O8 . 2.423(2) yes
Na2 O9 . 2.462(2) yes
Na2 Cl1 . 3.0579(17) yes
Na2 Na1 2_565 3.773(3) ?
Na3 O10 2_666 2.341(2) yes
Na3 O12 . 2.386(2) yes
Na3 O15 2_676 2.440(2) yes
Na3 O11 . 2.457(2) yes
Na3 O9 . 2.480(2) yes
Na3 O10 . 2.512(2) yes
Na3 Na3 2_666 3.730(2) ?
Ni1 O3 . 1.9942(17) yes
Ni1 O3 2_455 1.9942(17) ?
Ni1 O2 2_455 2.0195(16) ?
Ni1 O2 . 2.0195(16) yes
Ni1 O5 2_455 2.112(2) ?
Ni1 O5 . 2.112(2) yes
Ni2 O15 . 2.0122(16) yes
Ni2 O15 2_676 2.0122(16) ?
Ni2 O12 . 2.0202(18) yes
Ni2 O12 2_676 2.0202(18) ?
Ni2 O16 . 2.137(2) yes
Ni2 O16 2_676 2.137(2) ?
Ni2 Na3 2_676 3.430(2) ?
O3 Na1 2_565 2.588(2) ?
O4 Na1 2_565 2.538(2) ?
O5 H5 . 0.8502 ?
O5 H6 . 0.8487 ?
O6 Na2 2_565 2.374(2) ?
O6 H8 . 0.8453 ?
O6 H7 . 0.8493 ?
O7 Na1 2_665 2.466(2) ?
O7 H10 . 0.8456 ?
O7 H9 . 0.8462 ?
O8 H11 . 0.8472 ?
O8 H12 . 0.8470 ?
O9 H14 . 0.8473 ?
O9 H13 . 0.8495 ?
O10 Na3 2_666 2.341(2) ?
O10 H16 . 0.8457 ?
O10 H15 . 0.8453 ?
O11 H18 . 0.8494 ?
O11 H17 . 0.8480 ?
O15 Na3 2_676 2.440(2) ?
O16 H19 . 0.85 ?
O16 H20 . 0.85 ?

loop_
_geom_hbond_atom_site_label_D
_geom_hbond_atom_site_label_H
_geom_hbond_atom_site_label_A
_geom_hbond_site_symmetry_A
_geom_hbond_distance_DH
_geom_hbond_distance_HA
_geom_hbond_distance_DA
_geom_hbond_angle_DHA
O6 H7 O1 2 0.85 1.85 2.699(3) 173
O7 H10 Cl1 1_655 0.85 2.44 3.289(3) 177
O7 H9 O2 2 0.85 2.00 2.830(3) 169
O8 H11 O11 . 0.85 1.92 2.768(3) 175
O8 H12 O3 2_565 0.85 2.29 2.957(3) 136
O8 H12 O5 1_665 0.85 2.38 3.142(3) 150
O9 H14 Cl1 1_655 0.85 2.52 3.336(2) 163
O9 H13 O14 1_545 0.85 2.08 2.922(3) 170
O10 H16 O14 2_676 0.85 2.29 2.980(3) 140
O10 H16 O13 1_655 0.85 2.50 2.998(3) 119
O10 H15 Cl1 1_655 0.85 2.49 3.283(3) 157
O11 H18 O16 . 0.85 2.17 3.017(3) 174
O11 H17 O13 1_655 0.85 1.97 2.819(3) 175
O16 H19 Cl1 1_665 0.85 2.38 3.220(2) 171
O16 H20 O14 1_655 0.85 1.87 2.717(3) 177
